data_4101442
loop_
_publ_author_name
'Gerung, Henry'
'Boyle, Timothy J'
'Tribby, Louis J'
'Bunge, Scott D'
'Brinker, C Jeffrey'
'Han, Sang M'

_publ_section_title
;
 Solution synthesis of germanium nanowires using a Ge2+ alkoxide
 precursor.
;
_journal_issue 15
_journal_name_full 'Journal of the American Chemical Society'
_journal_page_first 5244
_journal_page_last 5250
_journal_paper_doi 10.1021/ja058524s
_journal_volume 128
_journal_year 2006
_chemical_formula_sum 'C28 H42 Ge O2'
_chemical_formula_weight 483.21
_chemical_name_systematic
; 
 ? 
;
_space_group_IT_number 14
_symmetry_cell_setting monoclinic
_symmetry_space_group_name_Hall '-P 2yn'
_symmetry_space_group_name_H-M 'P 1 21/n 1'
_atom_sites_solution_hydrogens geom
_atom_sites_solution_primary direct
_atom_sites_solution_secondary difmap
_audit_creation_method SHELXL-97
_cell_angle_alpha 90.00
_cell_angle_beta 95.534(5)
_cell_angle_gamma 90.00
_cell_formula_units_Z 4
_cell_length_a 13.620(4)
_cell_length_b 13.810(4)
_cell_length_c 14.056(4)
_cell_measurement_reflns_used 2172
_cell_measurement_temperature 203(2)
_cell_measurement_theta_max 20.29
_cell_measurement_theta_min 2.48
_cell_volume 2631.3(12)
_computing_cell_refinement 'Bruker SMART'
_computing_data_collection 'Bruker SMART'
_computing_data_reduction 'Bruker SAINT'
_computing_molecular_graphics 'Bruker SHELXTL'
_computing_publication_material 'Bruker SHELXTL'
_computing_structure_refinement 'SHELXL-97 (Sheldrick, 1997)'
_computing_structure_solution 'SHELXS-97 (Sheldrick, 1990)'
_diffrn_ambient_temperature 203(2)
_diffrn_measured_fraction_theta_full 0.994
_diffrn_measured_fraction_theta_max 0.994
_diffrn_measurement_device_type 'CCD area detector'
_diffrn_measurement_method 'phi and omega scans'
_diffrn_radiation_monochromator graphite
_diffrn_radiation_source 'fine-focus sealed tube'
_diffrn_radiation_type MoK\a
_diffrn_radiation_wavelength 0.71073
_diffrn_reflns_av_R_equivalents 0.1018
_diffrn_reflns_av_sigmaI/netI 0.0918
_diffrn_reflns_limit_h_max 16
_diffrn_reflns_limit_h_min -16
_diffrn_reflns_limit_k_max 16
_diffrn_reflns_limit_k_min -16
_diffrn_reflns_limit_l_max 16
_diffrn_reflns_limit_l_min -16
_diffrn_reflns_number 18605
_diffrn_reflns_theta_full 25.30
_diffrn_reflns_theta_max 25.30
_diffrn_reflns_theta_min 1.99
_exptl_absorpt_coefficient_mu 1.185
_exptl_absorpt_correction_type none
_exptl_crystal_colour yellow
_exptl_crystal_density_diffrn 1.220
_exptl_crystal_density_meas 0
_exptl_crystal_density_method 'not measured'
_exptl_crystal_description irregular
_exptl_crystal_F_000 1032
_exptl_crystal_size_max 0.14
_exptl_crystal_size_mid 0.10
_exptl_crystal_size_min 0.09
_refine_diff_density_max 1.186
_refine_diff_density_min -0.983
_refine_diff_density_rms 0.092
_refine_ls_extinction_method none
_refine_ls_goodness_of_fit_ref 0.987
_refine_ls_hydrogen_treatment constr
_refine_ls_matrix_type full
_refine_ls_number_parameters 292
_refine_ls_number_reflns 4774
_refine_ls_number_restraints 0
_refine_ls_restrained_S_all 0.987
_refine_ls_R_factor_all 0.0954
_refine_ls_R_factor_gt 0.0616
_refine_ls_shift/su_max 0.001
_refine_ls_shift/su_mean 0.000
_refine_ls_structure_factor_coef Fsqd
_refine_ls_weighting_details 'calc w=1/[\s^2^(Fo^2^)+(0.0830P)^2^+0.0000P] where P=(Fo^2^+2Fc^2^)/3'
_refine_ls_weighting_scheme calc
_refine_ls_wR_factor_gt 0.1392
_refine_ls_wR_factor_ref 0.1586
_reflns_number_gt 3323
_reflns_number_total 4774
_reflns_threshold_expression >2sigma(I)
_cod_data_source_file ja058524ssi20051215_105512.cif
_cod_data_source_block jun155s
_cod_depositor_comments
;
The following automatic conversions were performed:
'_symmetry_cell_setting' value 'Monoclinic' changed to 'monoclinic'
according to '/home/saulius/struct/CIF-dictionaries/cif_core.dic'
dictionary named 'cif_core.dic' version 2.4.1 from 2010-06-29.

Automatic conversion script
Id: cif_fix_enum 1527 2010-12-29 10:47:43Z saulius 
;
_cod_original_sg_symbol_H-M P2(1)/n
_cod_database_code 4101442

loop_
_symmetry_equiv_pos_as_xyz
'x, y, z'
'-x+1/2, y+1/2, -z+1/2'
'-x, -y, -z'
'x-1/2, -y-1/2, z-1/2'

loop_
_atom_site_label
_atom_site_type_symbol
_atom_site_fract_x
_atom_site_fract_y
_atom_site_fract_z
_atom_site_U_iso_or_equiv
_atom_site_adp_type
_atom_site_occupancy
_atom_site_symmetry_multiplicity
_atom_site_calc_flag
_atom_site_refinement_flags
Ge1 Ge 0.59855(3) 0.90647(3) 0.05713(3) 0.03036(18) Uani 1 1 d .
O1 O 0.7000(2) 0.8277(2) 0.0960(2) 0.0307(7) Uani 1 1 d .
O2 O 0.5287(2) 0.8682(2) 0.1547(2) 0.0299(7) Uani 1 1 d .
C1 C 0.7844(3) 0.8113(3) 0.0495(3) 0.0272(10) Uani 1 1 d .
C2 C 0.8702(3) 0.8652(3) 0.0756(3) 0.0275(10) Uani 1 1 d .
C3 C 0.9494(3) 0.8527(3) 0.0210(3) 0.0362(11) Uani 1 1 d .
H3 H 1.0070 0.8893 0.0356 0.043 Uiso 1 1 calc R
C4 C 0.9455(4) 0.7882(3) -0.0540(3) 0.0406(12) Uani 1 1 d .
H4 H 0.9982 0.7840 -0.0924 0.049 Uiso 1 1 calc R
C5 C 0.8642(4) 0.7299(3) -0.0724(3) 0.0390(12) Uani 1 1 d .
H5 H 0.8637 0.6837 -0.1215 0.047 Uiso 1 1 calc R
C6 C 0.7825(3) 0.7372(3) -0.0207(3) 0.0313(10) Uani 1 1 d .
C7 C 0.6959(3) 0.6655(3) -0.0426(3) 0.0368(11) Uani 1 1 d .
C8 C 0.6551(4) 0.6283(4) 0.0489(4) 0.0522(14) Uani 1 1 d .
H8A H 0.6055 0.5791 0.0323 0.078 Uiso 1 1 calc R
H8B H 0.6255 0.6816 0.0809 0.078 Uiso 1 1 calc R
H8C H 0.7083 0.6007 0.0911 0.078 Uiso 1 1 calc R
C9 C 0.6152(4) 0.7137(4) -0.1107(3) 0.0450(12) Uani 1 1 d .
H9A H 0.5591 0.6705 -0.1211 0.068 Uiso 1 1 calc R
H9B H 0.6409 0.7274 -0.1713 0.068 Uiso 1 1 calc R
H9C H 0.5947 0.7737 -0.0827 0.068 Uiso 1 1 calc R
C10 C 0.7291(5) 0.5744(4) -0.0943(5) 0.0635(17) Uani 1 1 d .
H10A H 0.7860 0.5461 -0.0577 0.095 Uiso 1 1 calc R
H10B H 0.7464 0.5921 -0.1574 0.095 Uiso 1 1 calc R
H10C H 0.6756 0.5277 -0.1004 0.095 Uiso 1 1 calc R
C11 C 0.8811(3) 0.9356(3) 0.1619(3) 0.0310(10) Uani 1 1 d .
C12 C 0.9898(3) 0.9616(4) 0.1911(4) 0.0466(13) Uani 1 1 d .
H12A H 0.9941 1.0021 0.2477 0.070 Uiso 1 1 calc R
H12B H 1.0163 0.9964 0.1393 0.070 Uiso 1 1 calc R
H12C H 1.0275 0.9028 0.2046 0.070 Uiso 1 1 calc R
C13 C 0.8418(4) 0.8910(4) 0.2507(3) 0.0470(13) Uani 1 1 d .
H13A H 0.7715 0.8794 0.2380 0.070 Uiso 1 1 calc R
H13B H 0.8536 0.9351 0.3042 0.070 Uiso 1 1 calc R
H13C H 0.8753 0.8302 0.2659 0.070 Uiso 1 1 calc R
C14 C 0.8288(4) 1.0324(3) 0.1339(4) 0.0441(12) Uani 1 1 d .
H14A H 0.7624 1.0194 0.1053 0.066 Uiso 1 1 calc R
H14B H 0.8654 1.0665 0.0884 0.066 Uiso 1 1 calc R
H14C H 0.8258 1.0720 0.1906 0.066 Uiso 1 1 calc R
C15 C 0.4384(3) 0.9137(3) 0.1662(3) 0.0270(9) Uani 1 1 d .
C16 C 0.4375(3) 0.9979(3) 0.2224(3) 0.0270(9) Uani 1 1 d .
C17 C 0.3484(3) 1.0496(3) 0.2171(3) 0.0353(11) Uani 1 1 d .
H17 H 0.3461 1.1082 0.2509 0.042 Uiso 1 1 calc R
C18 C 0.2648(3) 1.0177(4) 0.1644(3) 0.0418(12) Uani 1 1 d .
H18 H 0.2082 1.0569 0.1568 0.050 Uiso 1 1 calc R
C19 C 0.2650(3) 0.9277(3) 0.1230(3) 0.0354(11) Uani 1 1 d .
H19 H 0.2056 0.9032 0.0927 0.042 Uiso 1 1 calc R
C20 C 0.3502(3) 0.8713(3) 0.1242(3) 0.0294(10) Uani 1 1 d .
C21 C 0.5266(3) 1.0330(3) 0.2893(3) 0.0325(10) Uani 1 1 d .
C22 C 0.5729(4) 0.9496(4) 0.3492(4) 0.0604(16) Uani 1 1 d .
H22A H 0.5230 0.9189 0.3837 0.091 Uiso 1 1 calc R
H22B H 0.6253 0.9744 0.3943 0.091 Uiso 1 1 calc R
H22C H 0.5998 0.9026 0.3075 0.091 Uiso 1 1 calc R
C23 C 0.6034(4) 1.0802(4) 0.2326(4) 0.0597(16) Uani 1 1 d .
H23A H 0.6543 1.1097 0.2763 0.090 Uiso 1 1 calc R
H23B H 0.5722 1.1295 0.1908 0.090 Uiso 1 1 calc R
H23C H 0.6328 1.0315 0.1945 0.090 Uiso 1 1 calc R
C24 C 0.4965(4) 1.1094(4) 0.3603(4) 0.0652(17) Uani 1 1 d .
H24A H 0.4449 1.0835 0.3959 0.098 Uiso 1 1 calc R
H24B H 0.4725 1.1668 0.3257 0.098 Uiso 1 1 calc R
H24C H 0.5533 1.1263 0.4042 0.098 Uiso 1 1 calc R
C25 C 0.3437(3) 0.7657(3) 0.0870(3) 0.0341(11) Uani 1 1 d .
C26 C 0.3939(4) 0.6975(4) 0.1624(4) 0.0604(16) Uani 1 1 d .
H26A H 0.4616 0.7179 0.1783 0.091 Uiso 1 1 calc R
H26B H 0.3929 0.6321 0.1373 0.091 Uiso 1 1 calc R
H26C H 0.3590 0.6994 0.2193 0.091 Uiso 1 1 calc R
C27 C 0.3896(4) 0.7555(4) -0.0081(4) 0.0593(16) Uani 1 1 d .
H27A H 0.4583 0.7751 0.0006 0.089 Uiso 1 1 calc R
H27B H 0.3543 0.7965 -0.0559 0.089 Uiso 1 1 calc R
H27C H 0.3853 0.6886 -0.0290 0.089 Uiso 1 1 calc R
C28 C 0.2364(4) 0.7320(4) 0.0684(4) 0.0636(17) Uani 1 1 d .
H28A H 0.2349 0.6637 0.0523 0.095 Uiso 1 1 calc R
H28B H 0.2035 0.7688 0.0159 0.095 Uiso 1 1 calc R
H28C H 0.2028 0.7422 0.1254 0.095 Uiso 1 1 calc R

loop_
_atom_site_aniso_label
_atom_site_aniso_U_11
_atom_site_aniso_U_22
_atom_site_aniso_U_33
_atom_site_aniso_U_23
_atom_site_aniso_U_13
_atom_site_aniso_U_12
Ge1 0.0345(3) 0.0265(3) 0.0308(3) 0.0004(2) 0.0066(2) 0.0018(2)
O1 0.0309(16) 0.0286(17) 0.0332(17) 0.0009(14) 0.0062(13) 0.0000(13)
O2 0.0329(16) 0.0245(15) 0.0338(17) 0.0009(14) 0.0116(13) 0.0003(13)
C1 0.027(2) 0.026(2) 0.029(2) 0.0080(19) 0.0043(19) 0.0047(18)
C2 0.033(2) 0.024(2) 0.025(2) 0.0039(19) 0.0023(19) 0.0072(19)
C3 0.038(3) 0.035(3) 0.037(3) 0.006(2) 0.010(2) -0.004(2)
C4 0.049(3) 0.037(3) 0.038(3) 0.002(2) 0.017(2) 0.008(2)
C5 0.054(3) 0.034(3) 0.030(3) -0.002(2) 0.009(2) 0.013(2)
C6 0.039(2) 0.023(2) 0.032(3) -0.001(2) 0.004(2) 0.0067(19)
C7 0.048(3) 0.024(2) 0.037(3) -0.008(2) -0.001(2) 0.001(2)
C8 0.066(4) 0.037(3) 0.053(3) 0.009(3) 0.000(3) -0.016(3)
C9 0.053(3) 0.040(3) 0.040(3) -0.006(2) -0.002(2) -0.002(2)
C10 0.073(4) 0.034(3) 0.082(4) -0.028(3) 0.003(3) 0.003(3)
C11 0.037(2) 0.028(2) 0.028(2) 0.0007(19) 0.003(2) 0.0004(19)
C12 0.042(3) 0.050(3) 0.045(3) -0.002(3) -0.006(2) -0.008(2)
C13 0.066(3) 0.047(3) 0.028(3) -0.003(2) 0.007(2) -0.013(3)
C14 0.047(3) 0.033(3) 0.052(3) -0.005(2) 0.001(2) 0.002(2)
C15 0.034(2) 0.023(2) 0.024(2) 0.0067(19) 0.0050(18) 0.0005(18)
C16 0.034(2) 0.025(2) 0.022(2) 0.0007(18) 0.0089(18) -0.0040(18)
C17 0.044(3) 0.028(2) 0.035(3) -0.002(2) 0.011(2) 0.003(2)
C18 0.039(3) 0.044(3) 0.043(3) -0.001(2) 0.008(2) 0.013(2)
C19 0.032(2) 0.040(3) 0.033(3) 0.003(2) 0.001(2) -0.004(2)
C20 0.040(3) 0.026(2) 0.023(2) -0.0008(19) 0.0080(19) -0.003(2)
C21 0.039(3) 0.028(2) 0.032(3) -0.004(2) 0.005(2) -0.005(2)
C22 0.075(4) 0.050(3) 0.051(3) 0.004(3) -0.023(3) -0.007(3)
C23 0.055(3) 0.076(4) 0.049(3) -0.007(3) 0.009(3) -0.035(3)
C24 0.056(4) 0.077(4) 0.062(4) -0.035(3) 0.002(3) 0.000(3)
C25 0.043(3) 0.026(2) 0.033(3) -0.002(2) 0.003(2) -0.007(2)
C26 0.093(4) 0.025(3) 0.060(4) 0.001(3) -0.011(3) -0.008(3)
C27 0.086(4) 0.052(4) 0.043(3) -0.022(3) 0.019(3) -0.018(3)
C28 0.060(4) 0.047(3) 0.085(4) -0.012(3) 0.009(3) -0.021(3)

loop_
_atom_type_symbol
_atom_type_description
_atom_type_scat_dispersion_real
_atom_type_scat_dispersion_imag
_atom_type_scat_source
C C 0.0033 0.0016 'International Tables Vol C Tables 4.2.6.8 and 6.1.1.4'
H H 0.0000 0.0000 'International Tables Vol C Tables 4.2.6.8 and 6.1.1.4'
O O 0.0106 0.0060 'International Tables Vol C Tables 4.2.6.8 and 6.1.1.4'
Ge Ge 0.1547 1.8001 'International Tables Vol C Tables 4.2.6.8 and 6.1.1.4'

loop_
_geom_angle_atom_site_label_1
_geom_angle_atom_site_label_2
_geom_angle_atom_site_label_3
_geom_angle
O1 Ge1 O2 92.16(12)
C1 O1 Ge1 126.8(2)
C15 O2 Ge1 118.9(2)
O1 C1 C2 119.6(4)
O1 C1 C6 118.8(4)
C2 C1 C6 121.5(4)
C3 C2 C1 117.2(4)
C3 C2 C11 119.3(4)
C1 C2 C11 123.5(4)
C4 C3 C2 121.8(4)
C4 C3 H3 119.1
C2 C3 H3 119.1
C5 C4 C3 119.6(4)
C5 C4 H4 120.2
C3 C4 H4 120.2
C4 C5 C6 122.1(4)
C4 C5 H5 119.0
C6 C5 H5 119.0
C5 C6 C1 116.9(4)
C5 C6 C7 118.9(4)
C1 C6 C7 124.1(4)
C8 C7 C9 111.7(4)
C8 C7 C10 105.5(4)
C9 C7 C10 106.5(4)
C8 C7 C6 112.2(4)
C9 C7 C6 109.4(4)
C10 C7 C6 111.3(4)
C7 C8 H8A 109.5
C7 C8 H8B 109.5
H8A C8 H8B 109.5
C7 C8 H8C 109.5
H8A C8 H8C 109.5
H8B C8 H8C 109.5
C7 C9 H9A 109.5
C7 C9 H9B 109.5
H9A C9 H9B 109.5
C7 C9 H9C 109.5
H9A C9 H9C 109.5
H9B C9 H9C 109.5
C7 C10 H10A 109.5
C7 C10 H10B 109.5
H10A C10 H10B 109.5
C7 C10 H10C 109.5
H10A C10 H10C 109.5
H10B C10 H10C 109.5
C13 C11 C12 106.2(4)
C13 C11 C14 111.4(4)
C12 C11 C14 105.9(4)
C13 C11 C2 111.7(4)
C12 C11 C2 111.8(4)
C14 C11 C2 109.6(3)
C11 C12 H12A 109.5
C11 C12 H12B 109.5
H12A C12 H12B 109.5
C11 C12 H12C 109.5
H12A C12 H12C 109.5
H12B C12 H12C 109.5
C11 C13 H13A 109.5
C11 C13 H13B 109.5
H13A C13 H13B 109.5
C11 C13 H13C 109.5
H13A C13 H13C 109.5
H13B C13 H13C 109.5
C11 C14 H14A 109.5
C11 C14 H14B 109.5
H14A C14 H14B 109.5
C11 C14 H14C 109.5
H14A C14 H14C 109.5
H14B C14 H14C 109.5
O2 C15 C16 119.4(4)
O2 C15 C20 119.0(4)
C16 C15 C20 121.6(4)
C17 C16 C15 116.5(4)
C17 C16 C21 119.8(4)
C15 C16 C21 123.7(4)
C18 C17 C16 122.3(4)
C18 C17 H17 118.9
C16 C17 H17 118.9
C17 C18 C19 119.0(4)
C17 C18 H18 120.5
C19 C18 H18 120.5
C18 C19 C20 122.3(4)
C18 C19 H19 118.8
C20 C19 H19 118.8
C19 C20 C15 116.5(4)
C19 C20 C25 120.0(4)
C15 C20 C25 123.3(4)
C23 C21 C22 110.1(4)
C23 C21 C24 106.6(4)
C22 C21 C24 106.4(4)
C23 C21 C16 110.9(4)
C22 C21 C16 111.0(4)
C24 C21 C16 111.7(4)
C21 C22 H22A 109.5
C21 C22 H22B 109.5
H22A C22 H22B 109.5
C21 C22 H22C 109.5
H22A C22 H22C 109.5
H22B C22 H22C 109.5
C21 C23 H23A 109.5
C21 C23 H23B 109.5
H23A C23 H23B 109.5
C21 C23 H23C 109.5
H23A C23 H23C 109.5
H23B C23 H23C 109.5
C21 C24 H24A 109.5
C21 C24 H24B 109.5
H24A C24 H24B 109.5
C21 C24 H24C 109.5
H24A C24 H24C 109.5
H24B C24 H24C 109.5
C26 C25 C28 106.6(4)
C26 C25 C27 110.7(4)
C28 C25 C27 106.6(4)
C26 C25 C20 109.8(4)
C28 C25 C20 111.5(4)
C27 C25 C20 111.4(4)
C25 C26 H26A 109.5
C25 C26 H26B 109.5
H26A C26 H26B 109.5
C25 C26 H26C 109.5
H26A C26 H26C 109.5
H26B C26 H26C 109.5
C25 C27 H27A 109.5
C25 C27 H27B 109.5
H27A C27 H27B 109.5
C25 C27 H27C 109.5
H27A C27 H27C 109.5
H27B C27 H27C 109.5
C25 C28 H28A 109.5
C25 C28 H28B 109.5
H28A C28 H28B 109.5
C25 C28 H28C 109.5
H28A C28 H28C 109.5
H28B C28 H28C 109.5

loop_
_geom_bond_atom_site_label_1
_geom_bond_atom_site_label_2
_geom_bond_distance
Ge1 O1 1.801(3)
Ge1 O2 1.821(3)
O1 C1 1.395(5)
O2 C15 1.404(5)
C1 C2 1.405(6)
C1 C6 1.421(6)
C2 C3 1.394(6)
C2 C11 1.549(6)
C3 C4 1.377(6)
C3 H3 0.9400
C4 C5 1.373(7)
C4 H4 0.9400
C5 C6 1.389(6)
C5 H5 0.9400
C6 C7 1.547(6)
C7 C8 1.538(7)
C7 C9 1.538(6)
C7 C10 1.543(6)
C8 H8A 0.9700
C8 H8B 0.9700
C8 H8C 0.9700
C9 H9A 0.9700
C9 H9B 0.9700
C9 H9C 0.9700
C10 H10A 0.9700
C10 H10B 0.9700
C10 H10C 0.9700
C11 C13 1.534(6)
C11 C12 1.540(6)
C11 C14 1.548(6)
C12 H12A 0.9700
C12 H12B 0.9700
C12 H12C 0.9700
C13 H13A 0.9700
C13 H13B 0.9700
C13 H13C 0.9700
C14 H14A 0.9700
C14 H14B 0.9700
C14 H14C 0.9700
C15 C16 1.406(6)
C15 C20 1.413(6)
C16 C17 1.403(6)
C16 C21 1.541(6)
C17 C18 1.370(6)
C17 H17 0.9400
C18 C19 1.372(6)
C18 H18 0.9400
C19 C20 1.397(6)
C19 H19 0.9400
C20 C25 1.549(6)
C21 C23 1.522(6)
C21 C22 1.526(7)
C21 C24 1.535(7)
C22 H22A 0.9700
C22 H22B 0.9700
C22 H22C 0.9700
C23 H23A 0.9700
C23 H23B 0.9700
C23 H23C 0.9700
C24 H24A 0.9700
C24 H24B 0.9700
C24 H24C 0.9700
C25 C26 1.528(6)
C25 C28 1.532(6)
C25 C27 1.536(6)
C26 H26A 0.9700
C26 H26B 0.9700
C26 H26C 0.9700
C27 H27A 0.9700
C27 H27B 0.9700
C27 H27C 0.9700
C28 H28A 0.9700
C28 H28B 0.9700
C28 H28C 0.9700

loop_
_cod_related_entry_id
_cod_related_entry_database
_cod_related_entry_code
1 ChemSpider 30660027
